data_1520875
loop_
_publ_author_name
'Boettcher, P.'

_publ_section_title
;
 Synthesis and crystal strucuture of Rb2 Te3 and Cs2 Te3
;
_journal_name_full 'Journal of the Less-Common Metals'
_journal_page_first 263
_journal_page_last 271
_journal_volume 70
_journal_year 1980
_chemical_formula_sum 'Rb2 Te3'
_space_group_IT_number 62
_symmetry_space_group_name_Hall '-P 2ac 2n'
_symmetry_space_group_name_H-M 'P n m a'
_cell_angle_alpha 90
_cell_angle_beta 90
_cell_angle_gamma 90
_cell_formula_units_Z 4
_cell_length_a 16.109
_cell_length_b 10.591
_cell_length_c 4.786
_cell_volume 816.541
_citation_journal_id_ASTM JCOMAH
_cod_data_source_file Boettcher_JCOMAH_1980_1666.cif
_cod_data_source_block Rb2Te3
_cod_original_cell_volume 816.5414
_cod_database_code 1520875

loop_
_symmetry_equiv_pos_as_xyz
x,y,z
-x+1/2,-y,z+1/2
x+1/2,-y+1/2,-z+1/2
-x,y+1/2,-z
-x,-y,-z
x-1/2,y,-z-1/2
-x-1/2,y-1/2,z-1/2
x,-y-1/2,z

loop_
_atom_site_label
_atom_site_type_symbol
_atom_site_fract_x
_atom_site_fract_y
_atom_site_fract_z
_atom_site_occupancy
_atom_site_U_iso_or_equiv
Te2 Te 0.2581 0.25 0.7135 1 0.0
Te3 Te 0.1234 0.25 0.3431 1 0.0
Rb1 Rb+1 0.3772 0.0315 0.2903 1 0.0
Te1 Te 0.484 0.25 0.8084 1 0.0
